data_4074283
loop_
_publ_author_name
'Ka\<sn\'a, Blanka'
'Jambor, Roman'
'Dost\'al, Libor'
'C\'isa\<rov\'a, Ivana'
'Hole\<cek, Jaroslav'
'\<St\'ibr, Bohumil'

_publ_section_title
;
 Stabilization of Triaryltin(IV) Cations Containing an O,C,O-Coordinating
 Pincer-Type Ligand. Isolation of a New [Ag(1-CB11H12)3]2-Anion
;
_journal_issue 21
_journal_name_full Organometallics
_journal_page_first 5139
_journal_paper_doi 10.1021/om060516c
_journal_volume 25
_journal_year 2006
_chemical_compound_source 'synthesized by the authors'
_chemical_formula_moiety 'C3 H36 Ag B33, 2(C22 H23 O2 Sn)'
_chemical_formula_sum 'C47 H82 Ag B33 O4 Sn2'
_chemical_formula_weight 1413.11
_chemical_name_systematic
; 
 ? 
;
_space_group_IT_number 15
_symmetry_cell_setting monoclinic
_symmetry_space_group_name_Hall '-C 2yc'
_symmetry_space_group_name_H-M 'C 1 2/c 1'
_atom_sites_solution_hydrogens geom
_atom_sites_solution_primary direct
_atom_sites_solution_secondary difmap
_audit_creation_method SHELXL-97
_cell_angle_alpha 90.00
_cell_angle_beta 104.4030(4)
_cell_angle_gamma 90.00
_cell_formula_units_Z 4
_cell_length_a 14.64400(10)
_cell_length_b 20.5290(2)
_cell_length_c 22.6440(2)
_cell_measurement_reflns_used 45461
_cell_measurement_temperature 180(2)
_cell_measurement_theta_max 27.5
_cell_measurement_theta_min 1
_cell_volume 6593.44(10)
_computing_cell_refinement 'COLLECT and DENZO'
_computing_data_collection 'COLLECT (Hooft, 1998) and DENZO (Otwinowski & Minor, 1997)'
_computing_data_reduction 'COLLECT and DENZO'
_computing_structure_refinement 'SHELXL-97 (Sheldrick, 1997)'
_computing_structure_solution 'SIR92 (Altomare et al., 1994)'
_diffrn_ambient_temperature 180(2)
_diffrn_detector_area_resol_mean 9.091
_diffrn_measured_fraction_theta_full 0.997
_diffrn_measured_fraction_theta_max 0.997
_diffrn_measurement_device_type 'Nonius KappaCCD area detector'
_diffrn_measurement_method '\f and \w scans to fill the Ewald sphere'
_diffrn_radiation_monochromator graphite
_diffrn_radiation_source 'fine-focus sealed tube'
_diffrn_radiation_type MoK\a
_diffrn_radiation_wavelength 0.71073
_diffrn_reflns_av_R_equivalents 0.0375
_diffrn_reflns_av_sigmaI/netI 0.0231
_diffrn_reflns_limit_h_max 18
_diffrn_reflns_limit_h_min -18
_diffrn_reflns_limit_k_max 26
_diffrn_reflns_limit_k_min -26
_diffrn_reflns_limit_l_max 29
_diffrn_reflns_limit_l_min -29
_diffrn_reflns_number 60566
_diffrn_reflns_theta_full 27.47
_diffrn_reflns_theta_max 27.47
_diffrn_reflns_theta_min 3.42
_diffrn_standards_number 0
_exptl_absorpt_coefficient_mu 1.087
_exptl_absorpt_correction_T_max 0.807
_exptl_absorpt_correction_T_min 0.726
_exptl_absorpt_correction_type multiscans
_exptl_absorpt_process_details '(SORTAV; Blessing 1997)'
_exptl_crystal_colour colourless
_exptl_crystal_density_diffrn 1.424
_exptl_crystal_density_method 'not measured'
_exptl_crystal_description prism
_exptl_crystal_F_000 2832
_exptl_crystal_size_max 0.35
_exptl_crystal_size_mid 0.35
_exptl_crystal_size_min 0.2
_refine_diff_density_max 0.673
_refine_diff_density_min -1.587
_refine_diff_density_rms 0.067
_refine_ls_extinction_method none
_refine_ls_goodness_of_fit_ref 1.055
_refine_ls_hydrogen_treatment constr
_refine_ls_matrix_type full
_refine_ls_number_parameters 398
_refine_ls_number_reflns 7540
_refine_ls_number_restraints 0
_refine_ls_restrained_S_all 1.055
_refine_ls_R_factor_all 0.0335
_refine_ls_R_factor_gt 0.0285
_refine_ls_shift/su_max 0.001
_refine_ls_shift/su_mean 0.000
_refine_ls_structure_factor_coef Fsqd
_refine_ls_weighting_details 'calc w=1/[\s^2^(Fo^2^)+(0.0357P)^2^+10.0854P] where P=(Fo^2^+2Fc^2^)/3'
_refine_ls_weighting_scheme calc
_refine_ls_wR_factor_gt 0.0728
_refine_ls_wR_factor_ref 0.0757
_reflns_number_gt 6680
_reflns_number_total 7540
_reflns_threshold_expression I>2\s(I)
_cod_data_source_file om060516csi20060613_035908.cif
_cod_data_source_block 2-sn-1-jambor-sort
_cod_original_cell_volume 6593.43(10)
_cod_original_sg_symbol_H-M 'C 2/c'
_cod_database_code 4074283

loop_
_symmetry_equiv_pos_as_xyz
'x, y, z'
'-x, y, -z+1/2'
'x+1/2, y+1/2, z'
'-x+1/2, y+1/2, -z+1/2'
'-x, -y, -z'
'x, -y, z-1/2'
'-x+1/2, -y+1/2, -z'
'x+1/2, -y+1/2, z-1/2'

loop_
_atom_site_label
_atom_site_type_symbol
_atom_site_fract_x
_atom_site_fract_y
_atom_site_fract_z
_atom_site_U_iso_or_equiv
_atom_site_adp_type
_atom_site_occupancy
_atom_site_symmetry_multiplicity
_atom_site_calc_flag
_atom_site_refinement_flags
Ag1 Ag 0.5000 0.100752(14) 0.2500 0.05464(9) Uani 1 2 d S
C1 C 0.38405(17) -0.02869(11) 0.42634(10) 0.0369(5) Uani 1 1 d .
H1 H 0.3862 -0.0443 0.4731 0.044 Uiso 1 1 calc R
B2 B 0.3949(2) -0.08744(12) 0.37516(13) 0.0409(6) Uani 1 1 d .
H2 H 0.4038 -0.1398 0.3854 0.049 Uiso 1 1 calc R
B3 B 0.4867(2) -0.03135(13) 0.40374(13) 0.0399(6) Uani 1 1 d .
H3 H 0.5551 -0.0476 0.4323 0.048 Uiso 1 1 calc R
B4 B 0.43462(19) 0.04401(12) 0.41724(11) 0.0351(5) Uani 1 1 d .
H4 H 0.4697 0.0765 0.4547 0.042 Uiso 1 1 calc R
B5 B 0.31038(18) 0.03402(11) 0.39684(11) 0.0316(5) Uani 1 1 d .
H5 H 0.2649 0.0598 0.4212 0.038 Uiso 1 1 calc R
B6 B 0.2855(2) -0.04677(12) 0.37011(13) 0.0372(5) Uani 1 1 d .
H6 H 0.2235 -0.0731 0.3770 0.045 Uiso 1 1 calc R
B7 B 0.4520(2) -0.04753(13) 0.32492(13) 0.0422(6) Uani 1 1 d .
H7 H 0.4981 -0.0739 0.3015 0.051 Uiso 1 1 calc R
B8 B 0.47624(19) 0.03397(13) 0.35123(12) 0.0379(6) Uani 1 1 d .
H8 H 0.5383 0.0605 0.3449 0.045 Uiso 1 1 calc R
B9 B 0.36687(18) 0.07461(12) 0.34695(11) 0.0318(5) Uani 1 1 d .
H9 H 0.3578 0.1272 0.3380 0.038 Uiso 1 1 calc R
B10 B 0.27426(19) 0.01792(12) 0.31725(11) 0.0346(5) Uani 1 1 d .
H10 H 0.2054 0.0337 0.2890 0.042 Uiso 1 1 calc R
B11 B 0.3268(2) -0.05759(13) 0.30365(13) 0.0412(6) Uani 1 1 d .
H11 H 0.2919 -0.0906 0.2666 0.049 Uiso 1 1 calc R
B12 B 0.3777(2) 0.01754(13) 0.28956(12) 0.0395(6) Uani 1 1 d .
H12 H 0.3758 0.0334 0.2429 0.047 Uiso 1 1 calc R
C1' C 0.4309(12) 0.3596(7) 0.2440(3) 0.0297(10) Uani 0.50 1 d P
H1' H 0.3986 0.4051 0.2389 0.036 Uiso 0.50 1 d PR
B2' B 0.5503(14) 0.3702(9) 0.2561(4) 0.0297(10) Uani 0.50 1 d P
H2' H 0.5832 0.4187 0.2605 0.036 Uiso 0.50 1 d PR
B3' B 0.4900(2) 0.34145(12) 0.18541(11) 0.0372(6) Uani 1 1 d .
H3' H 0.4835 0.3726 0.1451 0.045 Uiso 1 1 d R
B4' B 0.39282(19) 0.29838(12) 0.19947(11) 0.0350(5) Uani 1 1 d .
H4' H 0.3242 0.2989 0.1658 0.042 Uiso 1 1 d R
B5' B 0.4057(2) 0.29850(14) 0.28010(11) 0.0383(6) Uani 1 1 d .
H5' H 0.3450 0.2989 0.3006 0.046 Uiso 1 1 d R
B7' B 0.48995(18) 0.25533(12) 0.18461(10) 0.0323(5) Uani 1 1 d .
H7' H 0.4836 0.2273 0.1424 0.039 Uiso 1 1 d R
B8' B 0.43767(19) 0.22884(12) 0.24377(11) 0.0340(5) Uani 1 1 d .
H8' H 0.3970 0.1833 0.2398 0.041 Uiso 1 1 calc R
Sn1 Sn 0.040094(10) 0.163250(6) 0.437979(6) 0.02861(6) Uani 1 1 d .
C11 C 0.12587(15) 0.10472(10) 0.50455(9) 0.0294(4) Uani 1 1 d .
C12 C 0.12807(15) 0.03770(10) 0.49535(10) 0.0328(4) Uani 1 1 d .
C13 C 0.18329(18) -0.00103(11) 0.54104(13) 0.0454(6) Uani 1 1 d .
H13A H 0.1857 -0.0458 0.5356 0.054 Uiso 1 1 calc R
C14 C 0.2343(2) 0.02692(14) 0.59425(14) 0.0539(7) Uani 1 1 d .
H14A H 0.2714 0.0007 0.6243 0.065 Uiso 1 1 calc R
C15 C 0.23160(19) 0.09377(13) 0.60393(12) 0.0482(6) Uani 1 1 d .
H15A H 0.2657 0.1120 0.6403 0.058 Uiso 1 1 calc R
C16 C 0.17721(16) 0.13284(11) 0.55840(10) 0.0350(5) Uani 1 1 d .
C17 C 0.07095(17) 0.00870(10) 0.43665(11) 0.0381(5) Uani 1 1 d .
H17A H 0.1122 -0.0143 0.4163 0.046 Uiso 1 1 calc R
H17B H 0.0258 -0.0222 0.4452 0.046 Uiso 1 1 calc R
C18 C -0.0309(2) 0.03699(14) 0.33917(12) 0.0563(7) Uani 1 1 d .
H18A H 0.0105 0.0150 0.3189 0.084 Uiso 1 1 calc R
H18B H -0.0595 0.0735 0.3151 0.084 Uiso 1 1 calc R
H18C H -0.0792 0.0075 0.3444 0.084 Uiso 1 1 calc R
C19 C 0.17221(19) 0.20555(11) 0.56683(10) 0.0415(5) Uani 1 1 d .
H19A H 0.1461 0.2149 0.6013 0.050 Uiso 1 1 calc R
H19B H 0.2351 0.2240 0.5751 0.050 Uiso 1 1 calc R
C110 C 0.0967(2) 0.30258(11) 0.51885(13) 0.0549(7) Uani 1 1 d .
H11A H 0.0680 0.3091 0.5522 0.082 Uiso 1 1 calc R
H11B H 0.0552 0.3183 0.4819 0.082 Uiso 1 1 calc R
H11C H 0.1552 0.3260 0.5266 0.082 Uiso 1 1 calc R
C21 C 0.08466(15) 0.20464(10) 0.36434(9) 0.0293(4) Uani 1 1 d .
C22 C 0.13746(17) 0.16684(10) 0.33394(10) 0.0363(5) Uani 1 1 d .
H22A H 0.1511 0.1238 0.3456 0.044 Uiso 1 1 calc R
C23 C 0.16996(18) 0.19277(13) 0.28638(11) 0.0421(5) Uani 1 1 d .
H23A H 0.2044 0.1669 0.2660 0.051 Uiso 1 1 calc R
C24 C 0.15115(17) 0.25674(12) 0.26935(11) 0.0417(5) Uani 1 1 d .
H24A H 0.1733 0.2742 0.2376 0.050 Uiso 1 1 calc R
C25 C 0.09984(17) 0.29467(11) 0.29911(11) 0.0414(5) Uani 1 1 d .
H25A H 0.0878 0.3379 0.2876 0.050 Uiso 1 1 calc R
C26 C 0.06559(16) 0.26911(11) 0.34638(11) 0.0366(5) Uani 1 1 d .
H26A H 0.0300 0.2951 0.3659 0.044 Uiso 1 1 calc R
C31 C -0.09867(16) 0.17427(10) 0.44775(10) 0.0301(4) Uani 1 1 d .
C32 C -0.11400(17) 0.17394(10) 0.50608(10) 0.0360(5) Uani 1 1 d .
H32 H -0.0628 0.1756 0.5399 0.043 Uiso 1 1 calc R
C33 C -0.2043(2) 0.17111(11) 0.51431(13) 0.0447(6) Uani 1 1 d .
H33 H -0.2137 0.1717 0.5535 0.054 Uiso 1 1 calc R
C34 C -0.28064(19) 0.16735(11) 0.46438(14) 0.0490(7) Uani 1 1 d .
H34 H -0.3413 0.1641 0.4699 0.059 Uiso 1 1 calc R
C35 C -0.26706(19) 0.16847(12) 0.40650(13) 0.0484(6) Uani 1 1 d .
H35 H -0.3188 0.1667 0.3730 0.058 Uiso 1 1 calc R
C36 C -0.17687(18) 0.17221(12) 0.39761(11) 0.0408(5) Uani 1 1 d .
H36 H -0.1684 0.1733 0.3583 0.049 Uiso 1 1 calc R
O1 O 0.02222(13) 0.05950(7) 0.39795(7) 0.0420(4) Uani 1 1 d .
O2 O 0.11406(13) 0.23424(7) 0.51272(7) 0.0408(4) Uani 1 1 d .

loop_
_atom_site_aniso_label
_atom_site_aniso_U_11
_atom_site_aniso_U_22
_atom_site_aniso_U_33
_atom_site_aniso_U_23
_atom_site_aniso_U_13
_atom_site_aniso_U_12
Ag1 0.0751(2) 0.03467(14) 0.06278(19) 0.000 0.03332(16) 0.000
C1 0.0457(13) 0.0332(11) 0.0353(11) 0.0050(9) 0.0166(10) 0.0090(9)
B2 0.0539(17) 0.0274(12) 0.0471(15) 0.0026(11) 0.0235(13) 0.0057(11)
B3 0.0431(15) 0.0382(13) 0.0417(14) 0.0053(11) 0.0169(12) 0.0104(11)
B4 0.0409(14) 0.0350(12) 0.0317(12) -0.0008(10) 0.0131(10) 0.0038(10)
B5 0.0390(13) 0.0284(11) 0.0320(11) 0.0007(9) 0.0174(10) 0.0061(9)
B6 0.0426(14) 0.0257(11) 0.0479(14) -0.0018(10) 0.0198(12) 0.0007(10)
B7 0.0524(16) 0.0377(13) 0.0434(14) -0.0031(11) 0.0246(13) 0.0110(12)
B8 0.0401(14) 0.0382(13) 0.0410(14) 0.0026(11) 0.0209(11) 0.0026(11)
B9 0.0400(13) 0.0275(11) 0.0307(11) 0.0012(9) 0.0138(10) 0.0021(9)
B10 0.0407(14) 0.0304(11) 0.0333(12) -0.0021(10) 0.0100(10) 0.0032(10)
B11 0.0546(17) 0.0308(12) 0.0410(14) -0.0089(11) 0.0171(12) 0.0012(11)
B12 0.0546(16) 0.0386(13) 0.0310(12) -0.0006(10) 0.0214(12) 0.0043(12)
C1' 0.030(6) 0.026(4) 0.0299(11) 0.0010(18) 0.0026(14) 0.0032(15)
B2' 0.030(6) 0.026(4) 0.0299(11) 0.0010(18) 0.0026(14) 0.0032(15)
B3' 0.0567(17) 0.0281(11) 0.0240(11) 0.0031(9) 0.0052(11) -0.0055(11)
B4' 0.0419(14) 0.0344(12) 0.0252(11) -0.0001(9) 0.0018(10) 0.0029(10)
B5' 0.0412(14) 0.0470(15) 0.0272(11) 0.0006(10) 0.0098(10) 0.0079(11)
B7' 0.0439(14) 0.0291(11) 0.0231(10) -0.0031(9) 0.0066(9) -0.0009(10)
B8' 0.0445(14) 0.0274(11) 0.0283(11) 0.0009(9) 0.0057(10) -0.0038(10)
Sn1 0.03486(9) 0.02353(8) 0.02750(8) -0.00415(5) 0.00789(6) 0.00058(5)
C11 0.0306(10) 0.0267(9) 0.0332(10) -0.0001(8) 0.0122(8) 0.0019(8)
C12 0.0333(11) 0.0260(10) 0.0442(12) 0.0009(9) 0.0192(9) 0.0026(8)
C13 0.0468(14) 0.0281(11) 0.0640(16) 0.0084(11) 0.0191(12) 0.0084(10)
C14 0.0491(15) 0.0465(14) 0.0607(17) 0.0174(13) 0.0036(13) 0.0099(12)
C15 0.0466(14) 0.0485(14) 0.0432(13) 0.0049(11) -0.0006(11) 0.0013(11)
C16 0.0356(12) 0.0330(11) 0.0361(11) -0.0005(9) 0.0084(9) 0.0004(9)
C17 0.0438(13) 0.0242(10) 0.0517(13) -0.0074(9) 0.0220(11) -0.0020(9)
C18 0.075(2) 0.0461(14) 0.0441(14) -0.0206(12) 0.0080(13) -0.0100(13)
C19 0.0509(14) 0.0353(11) 0.0329(11) -0.0058(9) 0.0003(10) -0.0020(10)
C110 0.086(2) 0.0259(11) 0.0481(14) -0.0100(10) 0.0073(14) 0.0040(12)
C21 0.0303(10) 0.0300(10) 0.0266(9) 0.0006(8) 0.0050(8) 0.0009(8)
C22 0.0452(13) 0.0312(11) 0.0330(11) 0.0035(8) 0.0108(10) 0.0092(9)
C23 0.0470(14) 0.0471(13) 0.0346(11) 0.0035(10) 0.0145(10) 0.0101(11)
C24 0.0391(13) 0.0489(14) 0.0356(12) 0.0123(10) 0.0065(10) -0.0004(10)
C25 0.0429(13) 0.0314(11) 0.0460(13) 0.0113(10) 0.0033(10) 0.0031(9)
C26 0.0360(12) 0.0312(10) 0.0412(12) -0.0003(9) 0.0070(9) 0.0077(9)
C31 0.0358(11) 0.0251(9) 0.0294(10) 0.0007(8) 0.0081(8) 0.0039(8)
C32 0.0465(13) 0.0297(10) 0.0316(11) -0.0014(8) 0.0094(10) 0.0030(9)
C33 0.0611(16) 0.0326(11) 0.0487(14) 0.0016(10) 0.0290(13) 0.0066(10)
C34 0.0417(14) 0.0340(12) 0.0764(19) 0.0102(12) 0.0243(13) 0.0105(10)
C35 0.0371(13) 0.0447(14) 0.0561(16) 0.0121(11) -0.0024(11) 0.0081(10)
C36 0.0447(13) 0.0436(13) 0.0313(11) 0.0077(9) 0.0043(10) 0.0070(10)
O1 0.0565(10) 0.0285(8) 0.0389(8) -0.0126(7) 0.0077(8) -0.0033(7)
O2 0.0590(10) 0.0233(7) 0.0340(8) -0.0090(6) -0.0002(7) 0.0029(7)

loop_
_atom_type_symbol
_atom_type_description
_atom_type_scat_dispersion_real
_atom_type_scat_dispersion_imag
_atom_type_scat_source
C C 0.0033 0.0016 'International Tables Vol C Tables 4.2.6.8 and 6.1.1.4'
H H 0.0000 0.0000 'International Tables Vol C Tables 4.2.6.8 and 6.1.1.4'
B B 0.0013 0.0007 'International Tables Vol C Tables 4.2.6.8 and 6.1.1.4'
O O 0.0106 0.0060 'International Tables Vol C Tables 4.2.6.8 and 6.1.1.4'
Sn Sn -0.6537 1.4246 'International Tables Vol C Tables 4.2.6.8 and 6.1.1.4'
Ag Ag -0.8971 1.1015 'International Tables Vol C Tables 4.2.6.8 and 6.1.1.4'

loop_
_geom_angle_atom_site_label_1
_geom_angle_atom_site_label_2
_geom_angle_atom_site_label_3
_geom_angle
_geom_angle_site_symmetry_1
_geom_angle_site_symmetry_3
B4 C1 B3 63.19(15) . .
B4 C1 B5 62.77(14) . .
B3 C1 B5 115.20(18) . .
B4 C1 B2 114.88(18) . .
B3 C1 B2 62.33(16) . .
B5 C1 B2 115.10(18) . .
B4 C1 B6 114.35(17) . .
B3 C1 B6 114.42(18) . .
B5 C1 B6 62.49(14) . .
B2 C1 B6 62.98(16) . .
B4 C1 H1 117.6 . .
B3 C1 H1 117.6 . .
B5 C1 H1 117.4 . .
B2 C1 H1 117.6 . .
B6 C1 H1 118.0 . .
C1 B2 B3 58.78(15) . .
C1 B2 B7 104.35(18) . .
B3 B2 B7 59.74(16) . .
C1 B2 B6 58.62(14) . .
B3 B2 B6 107.94(18) . .
B7 B2 B6 107.57(19) . .
C1 B2 B11 104.33(18) . .
B3 B2 B11 108.13(19) . .
B7 B2 B11 60.34(16) . .
B6 B2 B11 59.42(16) . .
C1 B2 H2 125.0 . .
B3 B2 H2 121.4 . .
B7 B2 H2 122.5 . .
B6 B2 H2 121.8 . .
B11 B2 H2 122.4 . .
C1 B3 B7 104.8(2) . .
C1 B3 B2 58.89(15) . .
B7 B3 B2 60.27(16) . .
C1 B3 B8 103.96(18) . .
B7 B3 B8 60.55(16) . .
B2 B3 B8 108.4(2) . .
C1 B3 B4 58.29(14) . .
B7 B3 B4 108.00(19) . .
B2 B3 B4 108.01(19) . .
B8 B3 B4 59.34(14) . .
C1 B3 H3 125.1 . .
B7 B3 H3 122.0 . .
B2 B3 H3 121.1 . .
B8 B3 H3 122.5 . .
B4 B3 H3 121.8 . .
C1 B4 B8 104.66(18) . .
C1 B4 B9 104.88(18) . .
B8 B4 B9 60.84(14) . .
C1 B4 B5 58.73(14) . .
B8 B4 B5 108.33(18) . .
B9 B4 B5 59.82(14) . .
C1 B4 B3 58.52(14) . .
B8 B4 B3 60.01(15) . .
B9 B4 B3 108.77(18) . .
B5 B4 B3 108.04(19) . .
C1 B4 H4 124.9 . .
B8 B4 H4 122.1 . .
B9 B4 H4 121.9 . .
B5 B4 H4 121.5 . .
B3 B4 H4 121.3 . .
C1 B5 B9 104.79(17) . .
C1 B5 B6 58.92(14) . .
B9 B5 B6 108.21(17) . .
C1 B5 B4 58.50(14) . .
B9 B5 B4 59.93(14) . .
B6 B5 B4 107.93(17) . .
C1 B5 B10 104.85(16) . .
B9 B5 B10 60.54(14) . .
B6 B5 B10 59.72(14) . .
B4 B5 B10 108.22(17) . .
C1 B5 H5 124.7 . .
B9 B5 H5 122.1 . .
B6 B5 H5 121.5 . .
B4 B5 H5 121.6 . .
B10 B5 H5 122.2 . .
C1 B6 B10 105.06(18) . .
C1 B6 B11 104.84(19) . .
B10 B6 B11 60.82(15) . .
C1 B6 B5 58.59(14) . .
B10 B6 B5 60.31(13) . .
B11 B6 B5 108.84(18) . .
C1 B6 B2 58.40(15) . .
B10 B6 B2 108.98(19) . .
B11 B6 B2 60.30(16) . .
B5 B6 B2 108.08(19) . .
C1 B6 H6 125.0 . .
B10 B6 H6 121.6 . .
B11 B6 H6 121.8 . .
B5 B6 H6 121.3 . .
B2 B6 H6 121.3 . .
B3 B7 B2 59.99(16) . .
B3 B7 B8 60.05(15) . .
B2 B7 B8 107.84(18) . .
B3 B7 B12 107.69(18) . .
B2 B7 B12 107.61(19) . .
B8 B7 B12 59.67(15) . .
B3 B7 B11 108.25(19) . .
B2 B7 B11 60.25(17) . .
B8 B7 B11 107.72(18) . .
B12 B7 B11 59.66(16) . .
B3 B7 H7 121.6 . .
B2 B7 H7 121.8 . .
B8 B7 H7 121.9 . .
B12 B7 H7 122.2 . .
B11 B7 H7 121.7 . .
B4 B8 B12 107.74(19) . .
B4 B8 B3 60.65(15) . .
B12 B8 B3 107.6(2) . .
B4 B8 B7 108.14(18) . .
B12 B8 B7 60.17(16) . .
B3 B8 B7 59.40(15) . .
B4 B8 B9 59.77(14) . .
B12 B8 B9 60.20(15) . .
B3 B8 B9 108.43(18) . .
B7 B8 B9 108.58(19) . .
B4 B8 H8 121.7 . .
B12 B8 H8 121.9 . .
B3 B8 H8 121.8 . .
B7 B8 H8 121.6 . .
B9 B8 H8 121.4 . .
B5 B9 B4 60.26(14) . .
B5 B9 B12 107.24(17) . .
B4 B9 B12 106.90(17) . .
B5 B9 B10 60.07(14) . .
B4 B9 B10 108.11(17) . .
B12 B9 B10 59.67(15) . .
B5 B9 B8 107.53(17) . .
B4 B9 B8 59.39(14) . .
B12 B9 B8 59.52(15) . .
B10 B9 B8 107.61(17) . .
B5 B9 H9 121.8 . .
B4 B9 H9 122.0 . .
B12 B9 H9 122.5 . .
B10 B9 H9 121.6 . .
B8 B9 H9 122.2 . .
B6 B10 B12 106.97(18) . .
B6 B10 B5 59.96(14) . .
B12 B10 B5 107.07(18) . .
B6 B10 B9 107.49(18) . .
B12 B10 B9 60.13(14) . .
B5 B10 B9 59.39(14) . .
B6 B10 B11 59.65(14) . .
B12 B10 B11 59.70(15) . .
B5 B10 B11 107.64(18) . .
B9 B10 B11 108.07(19) . .
B6 B10 H10 122.2 . .
B12 B10 H10 122.3 . .
B5 B10 H10 122.2 . .
B9 B10 H10 121.8 . .
B11 B10 H10 121.8 . .
B6 B11 B12 106.93(17) . .
B6 B11 B2 60.29(15) . .
B12 B11 B2 107.2(2) . .
B6 B11 B7 107.5(2) . .
B12 B11 B7 60.02(16) . .
B2 B11 B7 59.41(16) . .
B6 B11 B10 59.53(14) . .
B12 B11 B10 59.77(15) . .
B2 B11 B10 107.95(18) . .
B7 B11 B10 108.02(19) . .
B6 B11 H11 122.2 . .
B12 B11 H11 122.3 . .
B2 B11 H11 121.9 . .
B7 B11 H11 121.9 . .
B10 B11 H11 121.7 . .
B8 B12 B11 108.63(19) . .
B8 B12 B10 108.64(17) . .
B11 B12 B10 60.53(15) . .
B8 B12 B7 60.16(16) . .
B11 B12 B7 60.32(16) . .
B10 B12 B7 108.87(18) . .
B8 B12 B9 60.28(15) . .
B11 B12 B9 108.79(18) . .
B10 B12 B9 60.20(14) . .
B7 B12 B9 108.64(18) . .
B8 B12 H12 121.4 . .
B11 B12 H12 121.2 . .
B10 B12 H12 121.2 . .
B7 B12 H12 121.3 . .
B9 B12 H12 121.3 . .
B2' C1' B5' 141(6) 2_655 .
B2' C1' B4' 129(6) 2_655 .
B5' C1' B4' 67.7(4) . .
B5' C1' B2' 112.1(15) . .
B4' C1' B2' 112.1(15) . .
B2' C1' B3' 78(4) 2_655 2_655
B5' C1' B3' 63.4(4) . 2_655
B4' C1' B3' 116.5(10) . 2_655
B2' C1' B3' 57.9(8) . 2_655
B2' C1' B3' 67(5) 2_655 .
B5' C1' B3' 115.6(11) . .
B4' C1' B3' 62.2(5) . .
B2' C1' B3' 58.9(6) . .
B3' C1' B3' 107.3(11) 2_655 .
B5' C1' C1' 106.9(7) . 2_655
B4' C1' C1' 105.5(8) . 2_655
B3' C1' C1' 57.0(4) 2_655 2_655
B3' C1' C1' 55.6(6) . 2_655
B2' C1' H1' 77.1 2_655 .
B5' C1' H1' 127.6 . .
B4' C1' H1' 123.4 . .
B2' C1' H1' 108.6 . .
B3' C1' H1' 118.0 2_655 .
B3' C1' H1' 113.1 . .
C1' B2' B2' 140(8) 2_655 2_655
C1' B2' B3' 102(5) 2_655 2_655
B2' B2' B3' 66.8(10) 2_655 2_655
B3' B2' C1' 62.5(9) 2_655 .
C1' B2' B3' 90(4) 2_655 .
B2' B2' B3' 63.7(6) 2_655 .
B3' B2' B3' 114.2(15) 2_655 .
C1' B2' B3' 62.8(10) . .
B2' B2' B4' 113.9(10) 2_655 2_655
B3' B2' B4' 59.6(5) 2_655 2_655
C1' B2' B4' 106.7(17) . 2_655
B3' B2' B4' 106.7(9) . 2_655
B2' B2' B5' 111.5(7) 2_655 2_655
B3' B2' B5' 107.1(10) 2_655 2_655
C1' B2' B5' 106.2(17) . 2_655
B3' B2' B5' 58.6(4) . 2_655
B4' B2' B5' 57.2(3) 2_655 2_655
C1' B2' H2' 103.6 2_655 .
B2' B2' H2' 115.1 2_655 .
B3' B2' H2' 118.5 2_655 .
C1' B2' H2' 122.4 . .
B3' B2' H2' 120.3 . .
B4' B2' H2' 122.7 2_655 .
B5' B2' H2' 124.0 2_655 .
B2' B3' C1' 59.6(4) 2_655 2_655
B2' B3' B7' 111.1(5) 2_655 .
B2' B3' B7' 110.5(5) . .
C1' B3' B7' 102.6(5) 2_655 .
B2' B3' B5' 105.1(7) 2_655 2_655
B2' B3' B5' 64.9(2) . 2_655
C1' B3' B5' 53.5(2) 2_655 2_655
B7' B3' B5' 60.27(15) . 2_655
B2' B3' B4' 65.2(2) 2_655 .
B2' B3' B4' 104.6(8) . .
C1' B3' B4' 108.6(7) 2_655 .
B7' B3' B4' 60.27(14) . .
B5' B3' B4' 108.45(17) 2_655 .
B2' B3' C1' 58.2(5) . .
C1' B3' C1' 67.4(8) 2_655 .
B7' B3' C1' 102.5(4) . .
B5' B3' C1' 107.4(6) 2_655 .
B4' B3' C1' 54.1(2) . .
B2' B3' H3' 118.3 2_655 .
B2' B3' H3' 119.3 . .
C1' B3' H3' 122.1 2_655 .
B7' B3' H3' 125.0 . .
B5' B3' H3' 122.9 2_655 .
B4' B3' H3' 122.2 . .
C1' B3' H3' 122.4 . .
C1' B4' B3' 63.7(5) . .
C1' B4' B8' 104.5(5) . .
B3' B4' B8' 107.61(18) . .
C1' B4' B7' 109.6(7) . .
B3' B4' B7' 59.81(15) . .
B8' B4' B7' 60.37(14) . .
C1' B4' B5' 55.3(3) . .
B3' B4' B5' 107.32(18) . .
B8' B4' B5' 59.59(14) . .
B7' B4' B5' 107.96(17) . .
B3' B4' B2' 55.2(5) . 2_655
B8' B4' B2' 106.2(6) . 2_655
B7' B4' B2' 103.0(8) . 2_655
B5' B4' B2' 61.8(3) . 2_655
C1' B4' H4' 122.5 . .
B3' B4' H4' 120.5 . .
B8' B4' H4' 123.1 . .
B7' B4' H4' 120.7 . .
B5' B4' H4' 123.6 . .
B2' B4' H4' 125.2 2_655 .
C1' B5' B3' 63.1(4) . 2_655
C1' B5' B8' 106.1(7) . .
B3' B5' B8' 107.96(19) 2_655 .
C1' B5' B7' 109.9(7) . 2_655
B3' B5' B7' 59.84(14) 2_655 2_655
B8' B5' B7' 60.54(14) . 2_655
C1' B5' B4' 57.0(4) . .
B3' B5' B4' 108.14(19) 2_655 .
B8' B5' B4' 59.81(14) . .
B7' B5' B4' 108.60(18) 2_655 .
B3' B5' B2' 56.5(4) 2_655 2_655
B8' B5' B2' 105.8(7) . 2_655
B7' B5' B2' 103.7(8) 2_655 2_655
B4' B5' B2' 61.0(3) . 2_655
C1' B5' H5' 121.7 . .
B3' B5' H5' 120.6 2_655 .
B8' B5' H5' 122.5 . .
B7' B5' H5' 120.6 2_655 .
B4' B5' H5' 122.7 . .
B2' B5' H5' 125.4 2_655 .
B3' B7' B5' 59.89(15) . 2_655
B3' B7' B4' 59.92(15) . .
B5' B7' B4' 107.86(17) 2_655 .
B3' B7' B8' 107.22(17) . .
B5' B7' B8' 107.23(16) 2_655 .
B4' B7' B8' 59.76(14) . .
B3' B7' B8' 107.24(17) . 2_655
B5' B7' B8' 59.58(14) 2_655 2_655
B4' B7' B8' 107.56(17) . 2_655
B8' B7' B8' 59.64(17) . 2_655
B3' B7' H7' 122.1 . .
B5' B7' H7' 122.0 2_655 .
B4' B7' H7' 121.7 . .
B8' B7' H7' 122.3 . .
B8' B7' H7' 122.2 2_655 .
B5' B8' B4' 60.60(14) . .
B5' B8' B8' 107.86(15) . 2_655
B4' B8' B8' 108.12(16) . 2_655
B5' B8' B7' 108.37(17) . .
B4' B8' B7' 59.87(14) . .
B8' B8' B7' 60.24(16) 2_655 .
B5' B8' B7' 59.89(14) . 2_655
B4' B8' B7' 108.71(17) . 2_655
B8' B8' B7' 60.12(15) 2_655 2_655
B7' B8' B7' 108.66(17) . 2_655
B5' B8' H8' 121.6 . .
B4' B8' H8' 121.4 . .
B8' B8' H8' 121.8 2_655 .
B7' B8' H8' 121.4 . .
B7' B8' H8' 121.3 2_655 .
C11 Sn1 C31 114.10(8) . .
C11 Sn1 C21 123.57(8) . .
C31 Sn1 C21 122.26(8) . .
C11 Sn1 O2 75.14(7) . .
C31 Sn1 O2 98.34(7) . .
C21 Sn1 O2 98.34(7) . .
C11 Sn1 O1 74.98(7) . .
C31 Sn1 O1 97.02(7) . .
C21 Sn1 O1 95.07(7) . .
O2 Sn1 O1 149.90(6) . .
C16 C11 C12 120.9(2) . .
C16 C11 Sn1 119.48(15) . .
C12 C11 Sn1 119.54(16) . .
C11 C12 C13 118.9(2) . .
C11 C12 C17 119.60(19) . .
C13 C12 C17 121.5(2) . .
C14 C13 C12 120.1(2) . .
C14 C13 H13A 120.0 . .
C12 C13 H13A 120.0 . .
C13 C14 C15 121.2(2) . .
C13 C14 H14A 119.4 . .
C15 C14 H14A 119.4 . .
C16 C15 C14 119.1(2) . .
C16 C15 H15A 120.5 . .
C14 C15 H15A 120.5 . .
C11 C16 C15 119.8(2) . .
C11 C16 C19 119.31(19) . .
C15 C16 C19 120.9(2) . .
O1 C17 C12 109.55(16) . .
O1 C17 H17A 109.8 . .
C12 C17 H17A 109.8 . .
O1 C17 H17B 109.8 . .
C12 C17 H17B 109.8 . .
H17A C17 H17B 108.2 . .
O1 C18 H18A 109.5 . .
O1 C18 H18B 109.5 . .
H18A C18 H18B 109.5 . .
O1 C18 H18C 109.5 . .
H18A C18 H18C 109.5 . .
H18B C18 H18C 109.5 . .
O2 C19 C16 109.61(17) . .
O2 C19 H19A 109.7 . .
C16 C19 H19A 109.7 . .
O2 C19 H19B 109.7 . .
C16 C19 H19B 109.7 . .
H19A C19 H19B 108.2 . .
O2 C110 H11A 109.5 . .
O2 C110 H11B 109.5 . .
H11A C110 H11B 109.5 . .
O2 C110 H11C 109.5 . .
H11A C110 H11C 109.5 . .
H11B C110 H11C 109.5 . .
C26 C21 C22 118.8(2) . .
C26 C21 Sn1 122.25(16) . .
C22 C21 Sn1 118.96(15) . .
C23 C22 C21 120.7(2) . .
C23 C22 H22A 119.7 . .
C21 C22 H22A 119.7 . .
C24 C23 C22 120.0(2) . .
C24 C23 H23A 120.0 . .
C22 C23 H23A 120.0 . .
C25 C24 C23 120.0(2) . .
C25 C24 H24A 120.0 . .
C23 C24 H24A 120.0 . .
C24 C25 C26 120.7(2) . .
C24 C25 H25A 119.7 . .
C26 C25 H25A 119.7 . .
C21 C26 C25 119.9(2) . .
C21 C26 H26A 120.1 . .
C25 C26 H26A 120.1 . .
C32 C31 C36 118.5(2) . .
C32 C31 Sn1 119.02(16) . .
C36 C31 Sn1 121.80(17) . .
C33 C32 C31 120.9(2) . .
C33 C32 H32 119.6 . .
C31 C32 H32 119.6 . .
C34 C33 C32 119.9(2) . .
C34 C33 H33 120.0 . .
C32 C33 H33 120.0 . .
C35 C34 C33 120.1(2) . .
C35 C34 H34 120.0 . .
C33 C34 H34 120.0 . .
C34 C35 C36 120.6(2) . .
C34 C35 H35 119.7 . .
C36 C35 H35 119.7 . .
C35 C36 C31 120.1(2) . .
C35 C36 H36 120.0 . .
C31 C36 H36 120.0 . .
C17 O1 C18 113.82(18) . .
C17 O1 Sn1 116.21(12) . .
C18 O1 Sn1 129.97(16) . .
C19 O2 C110 113.58(17) . .
C19 O2 Sn1 116.18(12) . .
C110 O2 Sn1 128.98(15) . .

loop_
_geom_bond_atom_site_label_1
_geom_bond_atom_site_label_2
_geom_bond_distance
_geom_bond_site_symmetry_2
C1 B4 1.701(3) .
C1 B3 1.705(4) .
C1 B5 1.706(3) .
C1 B2 1.707(3) .
C1 B6 1.711(4) .
C1 H1 1.1000 .
B2 B3 1.766(4) .
B2 B7 1.771(4) .
B2 B6 1.786(4) .
B2 B11 1.786(4) .
B2 H2 1.1000 .
B3 B7 1.762(4) .
B3 B8 1.773(4) .
B3 B4 1.785(4) .
B3 H3 1.1000 .
B4 B8 1.761(4) .
B4 B9 1.768(3) .
B4 B5 1.774(4) .
B4 H4 1.1000 .
B5 B9 1.766(3) .
B5 B6 1.772(3) .
B5 B10 1.778(3) .
B5 H5 1.1000 .
B6 B10 1.768(4) .
B6 B11 1.770(4) .
B6 H6 1.1000 .
B7 B8 1.782(4) .
B7 B12 1.782(4) .
B7 B11 1.788(4) .
B7 H7 1.1000 .
B8 B12 1.773(4) .
B8 B9 1.787(4) .
B8 H8 1.1000 .
B9 B12 1.786(3) .
B9 B10 1.787(4) .
B9 H9 1.1000 .
B10 B12 1.777(4) .
B10 B11 1.791(4) .
B10 H10 1.1000 .
B11 B12 1.776(4) .
B11 H11 1.1000 .
B12 H12 1.1000 .
C1' B2' 0.353(13) 2_655
C1' B5' 1.590(8) .
C1' B4' 1.621(10) .
C1' B2' 1.715(10) .
C1' B3' 1.765(12) 2_655
C1' B3' 1.795(16) .
C1' H1' 1.0397 .
B2' C1' 0.352(12) 2_655
B2' B3' 1.686(19) 2_655
B2' B3' 1.728(14) .
B2' B4' 1.862(11) 2_655
B2' B5' 1.876(9) 2_655
B2' H2' 1.1000 .
B3' B2' 1.686(19) 2_655
B3' C1' 1.765(12) 2_655
B3' B7' 1.768(3) .
B3' B5' 1.769(4) 2_655
B3' B4' 1.770(4) .
B3' H3' 1.1000 .
B4' B8' 1.774(3) .
B4' B7' 1.776(4) .
B4' B5' 1.788(3) .
B4' B2' 1.862(11) 2_655
B4' H4' 1.1000 .
B5' B3' 1.769(4) 2_655
B5' B8' 1.770(4) .
B5' B7' 1.776(4) 2_655
B5' B2' 1.876(9) 2_655
B5' H5' 1.1000 .
B7' B5' 1.776(4) 2_655
B7' B8' 1.785(4) .
B7' B8' 1.787(3) 2_655
B7' H7' 1.1000 .
B8' B8' 1.777(5) 2_655
B8' B7' 1.787(3) 2_655
B8' H8' 1.1000 .
Sn1 C11 2.086(2) .
Sn1 C31 2.110(2) .
Sn1 C21 2.114(2) .
Sn1 O2 2.2912(14) .
Sn1 O1 2.3040(15) .
C11 C16 1.389(3) .
C11 C12 1.393(3) .
C12 C13 1.393(3) .
C12 C17 1.506(3) .
C13 C14 1.375(4) .
C13 H13A 0.9300 .
C14 C15 1.392(4) .
C14 H14A 0.9300 .
C15 C16 1.390(3) .
C15 H15A 0.9300 .
C16 C19 1.509(3) .
C17 O1 1.433(3) .
C17 H17A 0.9700 .
C17 H17B 0.9700 .
C18 O1 1.441(3) .
C18 H18A 0.9600 .
C18 H18B 0.9600 .
C18 H18C 0.9600 .
C19 O2 1.433(3) .
C19 H19A 0.9700 .
C19 H19B 0.9700 .
C110 O2 1.439(3) .
C110 H11A 0.9600 .
C110 H11B 0.9600 .
C110 H11C 0.9600 .
C21 C26 1.392(3) .
C21 C22 1.393(3) .
C22 C23 1.387(3) .
C22 H22A 0.9300 .
C23 C24 1.377(3) .
C23 H23A 0.9300 .
C24 C25 1.370(4) .
C24 H24A 0.9300 .
C25 C26 1.393(3) .
C25 H25A 0.9300 .
C26 H26A 0.9300 .
C31 C32 1.394(3) .
C31 C36 1.398(3) .
C32 C33 1.382(4) .
C32 H32 0.9300 .
C33 C34 1.380(4) .
C33 H33 0.9300 .
C34 C35 1.374(4) .
C34 H34 0.9300 .
C35 C36 1.387(4) .
C35 H35 0.9300 .
C36 H36 0.9300 .
